data_1534862
loop_
_publ_author_name
'Baud, G.'
'Besse, J.P.'
'Capestan, M.'
'Chevalier, R.'
'Sueur, G.'

_publ_section_title
;
 Comparative d'apatites contenant l'ion (Re O5)3-. Structure des fluoro et
 carbonatoapatites
;
_journal_name_full 'Annales de Chimie (Paris)'
_journal_page_first 575
_journal_page_last 583
_journal_volume 5
_journal_year 1980
_chemical_formula_sum 'Ba5 F O15 Re3'
_chemical_name_systematic 'Ba5 F (Re O5)3'
_space_group_IT_number 185
_symmetry_space_group_name_Hall 'P 6c -2'
_symmetry_space_group_name_H-M 'P 63 c m'
_cell_angle_alpha 90
_cell_angle_beta 90
_cell_angle_gamma 120
_cell_formula_units_Z 2
_cell_length_a 10.83
_cell_length_b 10.83
_cell_length_c 7.855
_cell_volume 797.873
_citation_journal_id_ASTM ANCPAC
_cod_data_source_file Baud_ANCPAC_1980_528.cif
_cod_data_source_block Ba5F1O15Re3
_cod_original_cell_volume 797.8729
_cod_original_formula_sum 'Ba5 F1 O15 Re3'
_cod_database_code 1534862

loop_
_symmetry_equiv_pos_as_xyz
x,y,z
x-y,x,z+1/2
-y,x-y,z
-x,-y,z+1/2
-x+y,-x,z
y,-x+y,z+1/2
y,x,z
-x+y,y,z+1/2
-x,-x+y,z
-y,-x,z+1/2
x-y,-y,z
x,x-y,z+1/2

loop_
_atom_site_label
_atom_site_type_symbol
_atom_site_fract_x
_atom_site_fract_y
_atom_site_fract_z
_atom_site_occupancy
_atom_site_U_iso_or_equiv
O2 O-2 0.5774 0.1322 0.2525 1 0.0
Ba2 Ba+2 0.2568 0 0.7412 1 0.0
Ba1 Ba+2 0.6667 0.3333 0 1 0.0
O1 O-2 0.2896 0 0.1178 1 0.0
F2 F-1 0 0 -0.0656 0.33 0.0
O3 O-2 0.3891 0.1335 0.4347 1 0.0
F1 F-1 0 0 0.2684 0.67 0.0
Re1 Re+7 0.3901 0 0.2982 1 0.0
